data_4024717
loop_
_publ_author_name
'Steven M. Raders'
'John G. Verkade'

_publ_section_title
;
Catalysis of Mukaiyama Aldol Reactions by a Tricyclic Aluminum Alkoxide
Lewis Acid
;
_journal_name_full 'Journal of Organic Chemistry'
_journal_page_first 5417
_journal_page_last 5428
_journal_paper_doi 10.1021/jo9009134
_journal_volume 74
_journal_year 2009
_chemical_formula_sum 'C40 H53 Al N O4 P'
_chemical_formula_weight 669.78
_chemical_name_systematic
; 

 ? 

;
_space_group_IT_number 2
_symmetry_cell_setting triclinic
_symmetry_space_group_name_Hall '-P 1'
_symmetry_space_group_name_H-M 'P -1'
_atom_sites_solution_hydrogens geom
_atom_sites_solution_primary direct
_atom_sites_solution_secondary difmap
_audit_creation_method SHELXL-97
_cell_angle_alpha 80.131(6)
_cell_angle_beta 89.476(7)
_cell_angle_gamma 85.057(7)
_cell_formula_units_Z 4
_cell_length_a 11.159(4)
_cell_length_b 15.333(6)
_cell_length_c 21.909(8)
_cell_measurement_reflns_used 959
_cell_measurement_temperature 173(2)
_cell_measurement_theta_max 20.25
_cell_measurement_theta_min 2.29
_cell_volume 3679(2)
_computing_cell_refinement 'Bruker SAINT'
_computing_data_collection 'Bruker APEX2'
_computing_data_reduction 'Bruker SAINT'
_computing_molecular_graphics 'Bruker SHELXTL'
_computing_publication_material 'Bruker SHELXTL'
_computing_structure_refinement 'SHELXL-97 (Sheldrick, 2008)'
_computing_structure_solution 'SHELXS-97 (Sheldrick, 2008)'
_diffrn_ambient_temperature 173(2)
_diffrn_measured_fraction_theta_full 0.999
_diffrn_measured_fraction_theta_max 0.999
_diffrn_measurement_device_type 'Bruker APEX-II CCD'
_diffrn_measurement_method '\f and \w scans'
_diffrn_radiation_monochromator graphite
_diffrn_radiation_source 'fine-focus sealed tube'
_diffrn_radiation_type MoK\a
_diffrn_radiation_wavelength 0.71073
_diffrn_reflns_av_R_equivalents 0.1087
_diffrn_reflns_av_sigmaI/netI 0.1424
_diffrn_reflns_limit_h_max 10
_diffrn_reflns_limit_h_min -10
_diffrn_reflns_limit_k_max 13
_diffrn_reflns_limit_k_min -13
_diffrn_reflns_limit_l_max 19
_diffrn_reflns_limit_l_min -19
_diffrn_reflns_number 15122
_diffrn_reflns_theta_full 18.84
_diffrn_reflns_theta_max 18.84
_diffrn_reflns_theta_min 1.51
_exptl_absorpt_coefficient_mu 0.139
_exptl_absorpt_correction_T_max 0.9727
_exptl_absorpt_correction_T_min 0.9464
_exptl_absorpt_correction_type multi-scan
_exptl_absorpt_process_details 'BRUKER SADABS'
_exptl_crystal_colour colorless
_exptl_crystal_density_diffrn 1.209
_exptl_crystal_density_meas ?
_exptl_crystal_density_method 'not measured'
_exptl_crystal_description prism
_exptl_crystal_F_000 1440
_exptl_crystal_size_max 0.40
_exptl_crystal_size_mid 0.30
_exptl_crystal_size_min 0.20
_refine_diff_density_max 0.653
_refine_diff_density_min -0.410
_refine_diff_density_rms 0.081
_refine_ls_extinction_method none
_refine_ls_goodness_of_fit_ref 1.027
_refine_ls_hydrogen_treatment constr
_refine_ls_matrix_type full
_refine_ls_number_parameters 771
_refine_ls_number_reflns 5776
_refine_ls_number_restraints 835
_refine_ls_restrained_S_all 0.970
_refine_ls_R_factor_all 0.1370
_refine_ls_R_factor_gt 0.0753
_refine_ls_shift/su_max 0.000
_refine_ls_shift/su_mean 0.000
_refine_ls_structure_factor_coef Fsqd
_refine_ls_weighting_details 'calc w=1/[\s^2^(Fo^2^)+(0.1061P)^2^+6.6092P] where P=(Fo^2^+2Fc^2^)/3'
_refine_ls_weighting_scheme calc
_refine_ls_wR_factor_gt 0.1822
_refine_ls_wR_factor_ref 0.2244
_reflns_number_gt 3411
_reflns_number_total 5776
_reflns_threshold_expression >2sigma(I)
_cod_data_source_file jo9009134_si_005.cif
_cod_data_source_block ver130
_cod_depositor_comments
;
The following automatic conversions were performed:
'_symmetry_cell_setting' value 'Triclinic' changed to 'triclinic'
according to '/home/saulius/struct/CIF-dictionaries/cif_core.dic'
dictionary named 'cif_core.dic' version 2.4.1 from 2010-06-29.

Automatic conversion script
Id: cif_fix_enum 1527 2010-12-29 10:47:43Z saulius 

The following automatic conversions were performed:

'_exptl_crystal_density_meas' value 'none' was changed to '?' - the
value is perceived as not measured.

Automatic conversion script
Id: cif_fix_values 3008 2015-01-20 13:52:24Z robertas 
;
_cod_original_sg_symbol_H-M P-1
_cod_database_code 4024717

loop_
_symmetry_equiv_pos_as_xyz
'x, y, z'
'-x, -y, -z'

loop_
_atom_site_label
_atom_site_type_symbol
_atom_site_fract_x
_atom_site_fract_y
_atom_site_fract_z
_atom_site_U_iso_or_equiv
_atom_site_adp_type
_atom_site_occupancy
_atom_site_symmetry_multiplicity
_atom_site_calc_flag
_atom_site_refinement_flags
_atom_site_disorder_assembly
_atom_site_disorder_group
Al1 Al 0.1918(2) 0.15654(17) 0.05181(12) 0.0139(8) Uani 1 1 d U . .
Al2 Al 0.2917(2) 0.87849(17) 0.41765(12) 0.0150(8) Uani 1 1 d U . .
C1 C 0.4275(4) 0.2204(3) 0.0581(3) 0.016(2) Uani 1 1 d GU . .
C2 C 0.5388(5) 0.2012(3) 0.0875(2) 0.019(2) Uani 1 1 d GU . .
C3 C 0.6274(4) 0.2600(4) 0.0744(3) 0.024(2) Uani 1 1 d GU . .
H3 H 0.7035 0.2468 0.0945 0.028 Uiso 1 1 calc R . .
C4 C 0.6047(4) 0.3380(3) 0.0319(3) 0.023(2) Uani 1 1 d GU . .
C5 C 0.4933(5) 0.3572(3) 0.0026(2) 0.016(2) Uani 1 1 d GU . .
H5 H 0.4778 0.4106 -0.0265 0.020 Uiso 1 1 calc R . .
C6 C 0.4047(4) 0.2985(4) 0.0156(2) 0.011(2) Uani 1 1 d GU . .
C7 C 0.5620(9) 0.1202(6) 0.1357(4) 0.034(3) Uani 1 1 d U . .
H7A H 0.4910 0.1123 0.1622 0.051 Uiso 1 1 calc R . .
H7B H 0.6314 0.1269 0.1611 0.051 Uiso 1 1 calc R . .
H7C H 0.5787 0.0680 0.1156 0.051 Uiso 1 1 calc R . .
C8 C 0.7036(8) 0.4038(6) 0.0178(5) 0.034(3) Uani 1 1 d U . .
H8A H 0.6832 0.4455 -0.0205 0.051 Uiso 1 1 calc R . .
H8B H 0.7812 0.3705 0.0129 0.051 Uiso 1 1 calc R . .
H8C H 0.7091 0.4367 0.0521 0.051 Uiso 1 1 calc R . .
C9 C 0.2889(8) 0.3188(6) -0.0203(4) 0.018(2) Uani 1 1 d U . .
H9A H 0.2803 0.3828 -0.0382 0.021 Uiso 1 1 calc R . .
H9B H 0.2929 0.2851 -0.0551 0.021 Uiso 1 1 calc R . .
C10 C 0.1153(5) 0.1926(3) -0.07768(19) 0.0107(18) Uani 1 1 d GU . .
C11 C 0.1147(5) 0.1548(3) -0.1310(2) 0.0145(19) Uani 1 1 d GU . .
C12 C 0.0683(5) 0.2046(3) -0.1860(2) 0.0139(19) Uani 1 1 d GU . .
H12 H 0.0679 0.1787 -0.2224 0.017 Uiso 1 1 calc R . .
C13 C 0.0224(5) 0.2922(3) -0.18772(19) 0.0167(19) Uani 1 1 d GU . .
C14 C 0.0229(5) 0.3300(3) -0.1344(2) 0.0157(19) Uani 1 1 d GU . .
H14 H -0.0084 0.3898 -0.1356 0.019 Uiso 1 1 calc R . .
C15 C 0.0694(5) 0.2802(3) -0.07941(19) 0.0111(18) Uani 1 1 d GU . .
C16 C 0.1632(9) 0.0583(6) -0.1284(4) 0.032(3) Uani 1 1 d U . .
H16A H 0.1091 0.0193 -0.1038 0.049 Uiso 1 1 calc R . .
H16B H 0.2434 0.0488 -0.1093 0.049 Uiso 1 1 calc R . .
H16C H 0.1684 0.0448 -0.1705 0.049 Uiso 1 1 calc R . .
C17 C -0.0312(9) 0.3467(6) -0.2483(4) 0.040(3) Uani 1 1 d U . .
H17A H -0.1097 0.3761 -0.2399 0.060 Uiso 1 1 calc R . .
H17B H -0.0413 0.3071 -0.2783 0.060 Uiso 1 1 calc R . .
H17C H 0.0230 0.3916 -0.2654 0.060 Uiso 1 1 calc R . .
C18 C 0.0719(8) 0.3231(6) -0.0220(4) 0.019(3) Uani 1 1 d U . .
H18A H 0.0656 0.3884 -0.0350 0.023 Uiso 1 1 calc R . .
H18B H 0.0004 0.3078 0.0034 0.023 Uiso 1 1 calc R . .
C19 C 0.0301(5) 0.2487(3) 0.1295(2) 0.0128(19) Uani 1 1 d GU . .
C20 C -0.0675(5) 0.2354(3) 0.1689(2) 0.0140(19) Uani 1 1 d GU . .
C21 C -0.1346(4) 0.3079(4) 0.1861(2) 0.0153(19) Uani 1 1 d GU . .
H21 H -0.2012 0.2989 0.2130 0.018 Uiso 1 1 calc R . .
C22 C -0.1041(5) 0.3936(3) 0.1640(3) 0.0171(19) Uani 1 1 d GU . .
C23 C -0.0065(5) 0.4068(3) 0.1246(2) 0.0138(19) Uani 1 1 d GU . .
H23 H 0.0144 0.4653 0.1094 0.017 Uiso 1 1 calc R . .
C24 C 0.0606(4) 0.3343(4) 0.1074(2) 0.0107(18) Uani 1 1 d GU . .
C25 C -0.1003(8) 0.1424(6) 0.1930(4) 0.029(3) Uani 1 1 d U . .
H25A H -0.1329 0.1174 0.1590 0.044 Uiso 1 1 calc R . .
H25B H -0.1609 0.1441 0.2255 0.044 Uiso 1 1 calc R . .
H25C H -0.0284 0.1054 0.2100 0.044 Uiso 1 1 calc R . .
C26 C -0.1793(8) 0.4726(6) 0.1816(4) 0.028(3) Uani 1 1 d U . .
H26A H -0.2555 0.4534 0.1994 0.043 Uiso 1 1 calc R . .
H26B H -0.1955 0.5179 0.1446 0.043 Uiso 1 1 calc R . .
H26C H -0.1354 0.4976 0.2121 0.043 Uiso 1 1 calc R . .
C27 C 0.1711(8) 0.3481(6) 0.0693(4) 0.017(2) Uani 1 1 d U . .
H27A H 0.2426 0.3307 0.0965 0.020 Uiso 1 1 calc R . .
H27B H 0.1718 0.4121 0.0521 0.020 Uiso 1 1 calc R . .
C28 C 0.3014(8) -0.0713(6) 0.1776(4) 0.024(3) Uani 1 1 d U . .
H28A H 0.3420 -0.1319 0.1891 0.029 Uiso 1 1 calc R . .
H28B H 0.3577 -0.0287 0.1867 0.029 Uiso 1 1 calc R . .
C29 C 0.1890(9) -0.0633(6) 0.2178(4) 0.034(3) Uani 1 1 d U . .
H29A H 0.1481 -0.0035 0.2067 0.052 Uiso 1 1 calc R . .
H29B H 0.2126 -0.0738 0.2616 0.052 Uiso 1 1 calc R . .
H29C H 0.1344 -0.1073 0.2106 0.052 Uiso 1 1 calc R . .
C30 C 0.1919(8) -0.1405(6) 0.0786(4) 0.025(3) Uani 1 1 d U . .
H30A H 0.2454 -0.1962 0.0878 0.030 Uiso 1 1 calc R . .
H30B H 0.1203 -0.1477 0.1054 0.030 Uiso 1 1 calc R . .
C31 C 0.1526(9) -0.1263(6) 0.0115(4) 0.039(3) Uani 1 1 d U . .
H31A H 0.0999 -0.0712 0.0020 0.058 Uiso 1 1 calc R . .
H31B H 0.1089 -0.1764 0.0043 0.058 Uiso 1 1 calc R . .
H31C H 0.2234 -0.1222 -0.0152 0.058 Uiso 1 1 calc R . .
C32 C 0.4087(8) -0.0515(6) 0.0563(4) 0.021(3) Uani 1 1 d U . .
H32A H 0.3910 -0.0479 0.0117 0.025 Uiso 1 1 calc R . .
H32B H 0.4469 0.0029 0.0609 0.025 Uiso 1 1 calc R . .
C33 C 0.4983(8) -0.1293(6) 0.0756(4) 0.032(3) Uani 1 1 d U . .
H33A H 0.5188 -0.1334 0.1194 0.048 Uiso 1 1 calc R . .
H33B H 0.5711 -0.1217 0.0505 0.048 Uiso 1 1 calc R . .
H33C H 0.4639 -0.1838 0.0694 0.048 Uiso 1 1 calc R . .
C34 C 0.4471(5) 0.8411(3) 0.3167(2) 0.0127(19) Uani 1 1 d GU . .
C35 C 0.5455(5) 0.8716(3) 0.2828(3) 0.0164(19) Uani 1 1 d GU . .
C36 C 0.6058(4) 0.8195(4) 0.2442(2) 0.0168(19) Uani 1 1 d GU . .
H36 H 0.6730 0.8404 0.2210 0.020 Uiso 1 1 calc R . .
C37 C 0.5677(5) 0.7370(3) 0.2396(2) 0.0173(19) Uani 1 1 d GU . .
C38 C 0.4693(5) 0.7064(3) 0.2735(3) 0.0164(19) Uani 1 1 d GU . .
H38 H 0.4433 0.6500 0.2704 0.020 Uiso 1 1 calc R . .
C39 C 0.4090(4) 0.7585(4) 0.3121(2) 0.0113(18) Uani 1 1 d GU . .
C40 C 0.5841(8) 0.9626(5) 0.2872(4) 0.017(2) Uani 1 1 d U . .
H40A H 0.5198 1.0081 0.2710 0.026 Uiso 1 1 calc R . .
H40B H 0.6572 0.9728 0.2629 0.026 Uiso 1 1 calc R . .
H40C H 0.6001 0.9659 0.3306 0.026 Uiso 1 1 calc R . .
C41 C 0.6341(8) 0.6785(6) 0.1989(4) 0.031(3) Uani 1 1 d U . .
H41A H 0.6347 0.6161 0.2188 0.046 Uiso 1 1 calc R . .
H41B H 0.7170 0.6947 0.1931 0.046 Uiso 1 1 calc R . .
H41C H 0.5935 0.6868 0.1586 0.046 Uiso 1 1 calc R . .
C42 C 0.2980(8) 0.7283(6) 0.3463(4) 0.015(2) Uani 1 1 d U . .
H42A H 0.2263 0.7619 0.3248 0.018 Uiso 1 1 calc R . .
H42B H 0.2927 0.6646 0.3446 0.018 Uiso 1 1 calc R . .
C43 C 0.3755(5) 0.7726(3) 0.5349(2) 0.0156(19) Uani 1 1 d GU . .
C44 C 0.3796(5) 0.7737(3) 0.5981(3) 0.020(2) Uani 1 1 d GU . .
C45 C 0.4133(5) 0.6961(4) 0.63924(18) 0.024(2) Uani 1 1 d GU . .
H45 H 0.4161 0.6969 0.6825 0.028 Uiso 1 1 calc R . .
C46 C 0.4429(5) 0.6173(3) 0.6171(2) 0.025(2) Uani 1 1 d GU . .
C47 C 0.4388(5) 0.6162(3) 0.5539(3) 0.0212(19) Uani 1 1 d GU . .
H47 H 0.4591 0.5623 0.5388 0.025 Uiso 1 1 calc R . .
C48 C 0.4051(5) 0.6938(4) 0.51275(18) 0.0157(18) Uani 1 1 d GU . .
C49 C 0.3467(9) 0.8595(6) 0.6209(4) 0.035(3) Uani 1 1 d U . .
H49A H 0.4038 0.9027 0.6047 0.052 Uiso 1 1 calc R . .
H49B H 0.3494 0.8490 0.6663 0.052 Uiso 1 1 calc R . .
H49C H 0.2653 0.8828 0.6067 0.052 Uiso 1 1 calc R . .
C50 C 0.4768(10) 0.5311(6) 0.6635(4) 0.049(3) Uani 1 1 d U . .
H50A H 0.4112 0.5200 0.6932 0.073 Uiso 1 1 calc R . .
H50B H 0.5504 0.5373 0.6858 0.073 Uiso 1 1 calc R . .
H50C H 0.4902 0.4811 0.6410 0.073 Uiso 1 1 calc R . .
C51 C 0.4052(8) 0.6927(6) 0.4442(4) 0.015(2) Uani 1 1 d U . .
H51A H 0.4769 0.7204 0.4256 0.018 Uiso 1 1 calc R . .
H51B H 0.4114 0.6303 0.4374 0.018 Uiso 1 1 calc R . .
C52 C 0.0507(5) 0.8332(4) 0.3926(3) 0.018(2) Uani 1 1 d GU . .
C53 C -0.0595(5) 0.8684(3) 0.3660(3) 0.017(2) Uani 1 1 d GU . .
C54 C -0.1486(4) 0.8126(4) 0.3595(3) 0.024(2) Uani 1 1 d GU . .
H54 H -0.2238 0.8367 0.3414 0.029 Uiso 1 1 calc R . .
C55 C -0.1275(5) 0.7216(4) 0.3796(3) 0.027(2) Uani 1 1 d GU . .
C56 C -0.0174(5) 0.6864(3) 0.4062(3) 0.021(2) Uani 1 1 d GU . .
H56 H -0.0030 0.6241 0.4199 0.025 Uiso 1 1 calc R . .
C57 C 0.0717(4) 0.7422(4) 0.4127(3) 0.017(2) Uani 1 1 d GU . .
C58 C -0.0795(9) 0.9658(6) 0.3402(4) 0.038(3) Uani 1 1 d U . .
H58A H -0.1573 0.9780 0.3188 0.057 Uiso 1 1 calc R . .
H58B H -0.0152 0.9830 0.3110 0.057 Uiso 1 1 calc R . .
H58C H -0.0790 1.0000 0.3741 0.057 Uiso 1 1 calc R . .
C59 C -0.2282(8) 0.6603(6) 0.3724(5) 0.038(3) Uani 1 1 d U . .
H59A H -0.1950 0.6103 0.3532 0.057 Uiso 1 1 calc R . .
H59B H -0.2928 0.6942 0.3462 0.057 Uiso 1 1 calc R . .
H59C H -0.2605 0.6377 0.4133 0.057 Uiso 1 1 calc R . .
C60 C 0.1881(8) 0.7026(6) 0.4433(4) 0.018(2) Uani 1 1 d U . .
H60A H 0.1869 0.7121 0.4869 0.022 Uiso 1 1 calc R . .
H60B H 0.1949 0.6377 0.4437 0.022 Uiso 1 1 calc R . .
C61 C 0.1880(9) 1.1309(7) 0.3374(5) 0.042(3) Uani 1 1 d U . .
H61A H 0.1264 1.0957 0.3235 0.050 Uiso 1 1 calc R . .
H61B H 0.1522 1.1929 0.3343 0.050 Uiso 1 1 calc R . .
C62 C 0.2933(11) 1.1297(7) 0.2947(5) 0.063(4) Uani 1 1 d U . .
H62A H 0.3525 1.1677 0.3062 0.095 Uiso 1 1 calc R . .
H62B H 0.2662 1.1518 0.2520 0.095 Uiso 1 1 calc R . .
H62C H 0.3303 1.0687 0.2979 0.095 Uiso 1 1 calc R . .
C63 C 0.0873(8) 1.0811(6) 0.4582(4) 0.025(3) Uani 1 1 d U . .
H63A H 0.0475 1.0301 0.4481 0.030 Uiso 1 1 calc R . .
H63B H 0.1062 1.0682 0.5031 0.030 Uiso 1 1 calc R . .
C64 C -0.0021(9) 1.1630(7) 0.4461(5) 0.050(3) Uani 1 1 d U . .
H64A H 0.0323 1.2128 0.4601 0.075 Uiso 1 1 calc R . .
H64B H -0.0766 1.1505 0.4687 0.075 Uiso 1 1 calc R . .
H64C H -0.0197 1.1783 0.4016 0.075 Uiso 1 1 calc R . .
C65 C 0.3091(10) 1.1635(7) 0.4464(5) 0.050(3) Uani 1 1 d U . .
H65A H 0.3808 1.1742 0.4201 0.060 Uiso 1 1 calc R . .
H65B H 0.2597 1.2207 0.4441 0.060 Uiso 1 1 calc R . .
C66 C 0.3491(10) 1.1310(9) 0.5119(6) 0.075(4) Uani 1 1 d U . .
H66A H 0.2785 1.1264 0.5389 0.113 Uiso 1 1 calc R . .
H66B H 0.4012 1.1729 0.5249 0.113 Uiso 1 1 calc R . .
H66C H 0.3936 1.0725 0.5150 0.113 Uiso 1 1 calc R . .
C67 C 0.3194(9) 0.6174(6) 0.1470(5) 0.040(3) Uani 1 1 d U . .
H67A H 0.2384 0.6259 0.1289 0.060 Uiso 1 1 calc R . .
H67B H 0.3764 0.6439 0.1165 0.060 Uiso 1 1 calc R . .
H67C H 0.3200 0.6461 0.1837 0.060 Uiso 1 1 calc R . .
C68 C 0.3551(6) 0.5204(3) 0.1652(3) 0.028(3) Uani 1 1 d GU . .
C69 C 0.2709(4) 0.4635(4) 0.1914(3) 0.033(3) Uani 1 1 d GU . .
H69 H 0.1912 0.4865 0.1985 0.039 Uiso 1 1 calc R . .
C70 C 0.3034(5) 0.3729(4) 0.2072(3) 0.033(3) Uani 1 1 d GU . .
H70 H 0.2458 0.3340 0.2250 0.039 Uiso 1 1 calc R . .
C71 C 0.4200(6) 0.3391(3) 0.1968(3) 0.040(3) Uani 1 1 d GU . .
H71 H 0.4422 0.2772 0.2076 0.048 Uiso 1 1 calc R . .
C72 C 0.5042(4) 0.3960(4) 0.1706(3) 0.036(3) Uani 1 1 d GU . .
H72 H 0.5839 0.3730 0.1636 0.044 Uiso 1 1 calc R . .
C73 C 0.4718(5) 0.4867(4) 0.1549(3) 0.023(3) Uani 1 1 d GU . .
H73 H 0.5293 0.5255 0.1370 0.028 Uiso 1 1 calc R . .
C74 C 0.7905(13) 0.5741(7) 0.5566(6) 0.092(5) Uani 1 1 d U . .
H74A H 0.7331 0.5398 0.5826 0.138 Uiso 1 1 calc R . .
H74B H 0.8183 0.5422 0.5233 0.138 Uiso 1 1 calc R . .
H74C H 0.7511 0.6324 0.5386 0.138 Uiso 1 1 calc R . .
C75 C 0.8885(7) 0.5856(5) 0.5925(4) 0.085(5) Uani 1 1 d GU . .
C76 C 0.8702(6) 0.6070(5) 0.6512(4) 0.059(4) Uani 1 1 d GU . .
H76 H 0.7913 0.6102 0.6679 0.071 Uiso 1 1 calc R . .
C77 C 0.9672(9) 0.6236(5) 0.6856(3) 0.079(4) Uani 1 1 d GU . .
H77 H 0.9547 0.6383 0.7257 0.094 Uiso 1 1 calc R . .
C78 C 1.0826(7) 0.6188(5) 0.6612(4) 0.080(4) Uani 1 1 d GU . .
H78 H 1.1489 0.6302 0.6847 0.096 Uiso 1 1 calc R . .
C79 C 1.1009(6) 0.5974(5) 0.6025(4) 0.094(5) Uani 1 1 d GU . .
H79 H 1.1797 0.5941 0.5858 0.113 Uiso 1 1 calc R . .
C80 C 1.0038(8) 0.5808(5) 0.5682(3) 0.048(3) Uani 1 1 d GU . .
H80 H 1.0163 0.5661 0.5281 0.058 Uiso 1 1 calc R . .
N1 N 0.1808(6) 0.2966(4) 0.0173(3) 0.0121(19) Uani 1 1 d U . .
N2 N 0.2958(6) 0.7404(4) 0.4124(3) 0.0100(19) Uani 1 1 d U . .
O1 O 0.3459(5) 0.1591(4) 0.0689(3) 0.0217(17) Uani 1 1 d U . .
O2 O 0.1554(5) 0.1412(4) -0.0242(3) 0.0180(16) Uani 1 1 d U . .
O3 O 0.0898(5) 0.1762(4) 0.1108(3) 0.0205(16) Uani 1 1 d U . .
O4 O 0.1933(5) 0.0352(4) 0.0785(3) 0.0167(16) Uani 1 1 d U . .
O5 O 0.3911(5) 0.8928(4) 0.3546(2) 0.0176(16) Uani 1 1 d U . .
O6 O 0.3409(5) 0.8472(4) 0.4957(2) 0.0186(16) Uani 1 1 d U . .
O7 O 0.1357(5) 0.8899(4) 0.4004(3) 0.0193(16) Uani 1 1 d U . .
O8 O 0.2937(5) 0.9972(4) 0.4243(3) 0.0182(16) Uani 1 1 d U . .
P1 P 0.2694(2) -0.05067(16) 0.09674(11) 0.0163(7) Uani 1 1 d U . .
P2 P 0.2248(2) 1.08745(17) 0.41713(12) 0.0256(8) Uani 1 1 d U . .

loop_
_atom_site_aniso_label
_atom_site_aniso_U_11
_atom_site_aniso_U_22
_atom_site_aniso_U_33
_atom_site_aniso_U_23
_atom_site_aniso_U_13
_atom_site_aniso_U_12
Al1 0.0173(17) 0.0093(17) 0.0161(16) -0.0027(13) -0.0012(13) -0.0057(14)
Al2 0.0176(17) 0.0122(17) 0.0164(17) -0.0043(13) -0.0017(14) -0.0041(14)
C1 0.016(3) 0.014(4) 0.017(4) -0.001(3) 0.000(3) -0.002(3)
C2 0.018(3) 0.018(3) 0.020(3) -0.004(3) -0.002(3) -0.001(3)
C3 0.021(3) 0.028(3) 0.024(3) -0.007(3) -0.001(3) -0.004(3)
C4 0.023(3) 0.025(3) 0.024(3) -0.012(3) 0.003(3) -0.007(3)
C5 0.018(3) 0.016(4) 0.018(4) -0.009(3) 0.004(3) -0.008(3)
C6 0.012(4) 0.009(4) 0.013(4) -0.002(3) 0.003(3) -0.006(3)
C7 0.032(7) 0.036(7) 0.038(7) -0.007(6) -0.004(6) -0.015(6)
C8 0.026(6) 0.032(6) 0.050(7) -0.016(5) -0.009(5) -0.017(5)
C9 0.023(4) 0.017(4) 0.015(4) -0.006(3) 0.005(4) -0.005(4)
C10 0.011(3) 0.012(3) 0.011(3) -0.002(3) -0.003(3) -0.005(3)
C11 0.016(3) 0.014(3) 0.015(3) -0.006(3) 0.002(3) -0.005(3)
C12 0.016(3) 0.016(3) 0.012(3) -0.005(3) 0.001(3) -0.007(3)
C13 0.015(3) 0.021(3) 0.015(3) -0.004(3) -0.002(3) -0.002(3)
C14 0.015(3) 0.017(3) 0.017(3) -0.005(3) -0.001(3) -0.003(3)
C15 0.008(3) 0.012(3) 0.014(3) -0.005(3) 0.001(3) -0.004(3)
C16 0.045(7) 0.023(7) 0.037(7) -0.022(5) 0.005(6) -0.014(6)
C17 0.054(8) 0.039(7) 0.026(7) -0.003(6) -0.008(6) -0.004(6)
C18 0.022(4) 0.017(4) 0.017(4) -0.001(3) 0.002(4) 0.001(4)
C19 0.016(3) 0.013(3) 0.009(3) -0.002(3) -0.002(3) 0.000(3)
C20 0.012(3) 0.014(3) 0.016(3) 0.000(3) -0.001(3) -0.005(3)
C21 0.016(3) 0.014(3) 0.016(3) -0.002(3) 0.001(3) -0.005(3)
C22 0.022(3) 0.014(3) 0.017(3) -0.007(3) -0.001(3) -0.001(3)
C23 0.018(3) 0.011(3) 0.014(3) -0.004(3) -0.001(3) -0.002(3)
C24 0.016(3) 0.009(3) 0.008(3) -0.003(3) -0.002(3) -0.003(3)
C25 0.028(7) 0.026(7) 0.036(7) -0.008(5) 0.010(5) -0.009(5)
C26 0.030(7) 0.033(7) 0.026(6) -0.014(5) 0.008(5) -0.007(6)
C27 0.022(4) 0.014(4) 0.015(4) -0.006(3) -0.006(3) -0.001(3)
C28 0.020(4) 0.023(4) 0.027(4) -0.001(4) 0.000(4) -0.004(4)
C29 0.045(8) 0.028(7) 0.031(7) -0.007(5) 0.001(6) 0.002(6)
C30 0.021(4) 0.023(4) 0.032(4) -0.005(4) 0.005(4) 0.000(4)
C31 0.047(8) 0.031(7) 0.043(8) -0.011(6) 0.001(6) -0.016(6)
C32 0.021(4) 0.021(4) 0.021(4) -0.006(4) -0.002(4) -0.003(4)
C33 0.027(7) 0.036(7) 0.032(7) -0.004(5) 0.009(5) -0.009(6)
C34 0.013(3) 0.015(3) 0.009(3) 0.001(3) -0.002(3) -0.001(3)
C35 0.014(3) 0.017(3) 0.018(3) 0.001(3) -0.002(3) -0.004(3)
C36 0.015(3) 0.019(3) 0.015(3) 0.000(3) -0.001(3) -0.004(3)
C37 0.017(3) 0.021(3) 0.014(3) -0.004(3) -0.001(3) -0.002(3)
C38 0.017(3) 0.018(3) 0.015(3) -0.001(3) 0.000(3) -0.003(3)
C39 0.012(3) 0.012(3) 0.009(3) 0.000(3) -0.003(3) 0.000(3)
C40 0.013(6) 0.017(6) 0.023(6) -0.006(5) 0.003(5) -0.007(5)
C41 0.029(7) 0.026(7) 0.037(7) -0.003(5) 0.012(6) -0.001(5)
C42 0.019(4) 0.012(4) 0.013(4) -0.003(3) -0.001(3) -0.004(3)
C43 0.015(3) 0.018(3) 0.015(3) -0.004(3) -0.005(3) -0.003(3)
C44 0.021(4) 0.022(3) 0.019(3) -0.008(3) -0.001(3) 0.000(3)
C45 0.027(4) 0.027(3) 0.017(3) -0.004(3) -0.003(3) 0.000(3)
C46 0.027(4) 0.024(3) 0.021(3) -0.001(3) -0.004(3) 0.003(3)
C47 0.023(4) 0.020(3) 0.019(3) -0.001(3) 0.000(3) 0.001(3)
C48 0.017(3) 0.016(3) 0.014(3) -0.003(3) -0.003(3) -0.002(3)
C49 0.054(8) 0.033(7) 0.018(6) -0.012(5) 0.001(6) 0.005(6)
C50 0.086(10) 0.040(8) 0.018(7) 0.002(6) -0.002(6) -0.003(7)
C51 0.016(4) 0.014(4) 0.016(3) -0.005(3) 0.000(3) -0.007(3)
C52 0.017(4) 0.020(4) 0.018(4) -0.003(3) 0.001(3) -0.004(3)
C53 0.018(3) 0.018(3) 0.016(3) -0.004(3) 0.003(3) 0.000(3)
C54 0.023(3) 0.029(3) 0.022(4) -0.003(3) 0.001(3) -0.005(3)
C55 0.024(4) 0.031(4) 0.028(4) -0.005(3) 0.002(3) -0.010(3)
C56 0.021(4) 0.024(4) 0.019(4) -0.004(3) -0.001(3) -0.004(3)
C57 0.018(4) 0.020(4) 0.015(4) -0.007(3) 0.001(3) -0.004(3)
C58 0.036(7) 0.041(8) 0.035(7) -0.001(6) -0.017(6) -0.004(6)
C59 0.029(7) 0.035(7) 0.053(8) -0.010(6) -0.010(6) -0.020(6)
C60 0.023(4) 0.017(4) 0.016(4) -0.004(3) 0.000(4) -0.004(4)
C61 0.044(5) 0.034(5) 0.043(5) 0.001(4) 0.012(4) 0.001(4)
C62 0.098(11) 0.038(8) 0.048(8) 0.007(6) 0.023(8) 0.002(7)
C63 0.025(4) 0.024(4) 0.027(4) -0.008(4) 0.004(4) -0.004(4)
C64 0.044(8) 0.049(8) 0.057(8) -0.014(7) 0.015(7) -0.002(7)
C65 0.049(5) 0.046(5) 0.058(5) -0.013(4) 0.005(4) -0.010(4)
C66 0.051(9) 0.114(12) 0.084(11) -0.062(9) 0.018(8) -0.049(9)
C67 0.028(7) 0.052(8) 0.043(7) -0.014(6) 0.001(6) 0.000(6)
C68 0.030(5) 0.026(4) 0.028(4) -0.006(4) -0.008(4) -0.004(4)
C69 0.033(5) 0.036(5) 0.031(4) -0.009(4) 0.002(4) -0.008(4)
C70 0.035(5) 0.038(5) 0.028(4) -0.009(4) 0.001(4) -0.010(4)
C71 0.049(5) 0.038(5) 0.035(5) -0.014(4) -0.003(4) -0.002(4)
C72 0.034(5) 0.040(5) 0.036(5) -0.008(4) -0.001(4) -0.004(4)
C73 0.022(4) 0.023(4) 0.024(4) -0.006(4) 0.002(4) -0.002(4)
C74 0.143(14) 0.019(8) 0.116(12) -0.013(8) -0.082(11) -0.007(8)
C75 0.090(6) 0.076(6) 0.088(6) -0.014(4) 0.000(5) -0.008(4)
C76 0.071(5) 0.057(5) 0.050(5) -0.015(4) 0.007(4) -0.003(4)
C77 0.077(6) 0.081(6) 0.075(6) -0.010(4) 0.006(4) -0.001(4)
C78 0.084(6) 0.078(6) 0.075(6) -0.005(4) -0.006(4) -0.006(4)
C79 0.100(6) 0.087(6) 0.092(6) -0.009(4) 0.006(5) -0.004(4)
C80 0.047(5) 0.046(5) 0.053(5) -0.009(4) 0.004(4) -0.008(4)
N1 0.011(4) 0.014(4) 0.013(3) -0.008(3) -0.004(3) -0.003(3)
N2 0.009(4) 0.013(3) 0.008(3) 0.000(3) 0.001(3) -0.002(3)
O1 0.020(3) 0.020(3) 0.025(3) -0.002(3) -0.006(3) -0.007(3)
O2 0.027(3) 0.012(3) 0.017(3) -0.006(3) -0.001(3) -0.007(3)
O3 0.023(3) 0.019(3) 0.019(3) -0.002(3) 0.007(3) -0.002(3)
O4 0.016(3) 0.009(3) 0.024(3) 0.000(3) -0.004(3) 0.000(3)
O5 0.026(3) 0.013(3) 0.016(3) -0.007(3) 0.003(3) -0.006(3)
O6 0.025(3) 0.014(3) 0.017(3) -0.002(3) -0.004(3) -0.001(3)
O7 0.021(3) 0.014(3) 0.023(3) -0.002(3) -0.004(3) -0.005(3)
O8 0.020(3) 0.013(3) 0.024(3) -0.009(3) 0.004(3) -0.004(3)
P1 0.0184(16) 0.0109(16) 0.0197(15) -0.0011(12) 0.0024(13) -0.0055(13)
P2 0.0306(18) 0.0151(17) 0.0313(17) -0.0037(13) 0.0112(14) -0.0048(14)

loop_
_atom_type_symbol
_atom_type_description
_atom_type_scat_dispersion_real
_atom_type_scat_dispersion_imag
_atom_type_scat_source
C C 0.0033 0.0016 'International Tables Vol C Tables 4.2.6.8 and 6.1.1.4'
H H 0.0000 0.0000 'International Tables Vol C Tables 4.2.6.8 and 6.1.1.4'
N N 0.0061 0.0033 'International Tables Vol C Tables 4.2.6.8 and 6.1.1.4'
O O 0.0106 0.0060 'International Tables Vol C Tables 4.2.6.8 and 6.1.1.4'
Al Al 0.0645 0.0514 'International Tables Vol C Tables 4.2.6.8 and 6.1.1.4'
P P 0.1023 0.0942 'International Tables Vol C Tables 4.2.6.8 and 6.1.1.4'

loop_
_geom_angle_atom_site_label_1
_geom_angle_atom_site_label_2
_geom_angle_atom_site_label_3
_geom_angle
_geom_angle_site_symmetry_1
_geom_angle_site_symmetry_3
_geom_angle_publ_flag
O3 Al1 O1 116.2(3) . . ?
O3 Al1 O2 126.8(3) . . ?
O1 Al1 O2 116.9(3) . . ?
O3 Al1 O4 90.5(3) . . ?
O1 Al1 O4 93.6(3) . . ?
O2 Al1 O4 89.6(3) . . ?
O3 Al1 N1 89.4(3) . . ?
O1 Al1 N1 89.6(3) . . ?
O2 Al1 N1 87.7(3) . . ?
O4 Al1 N1 176.5(3) . . ?
O5 Al2 O7 117.2(3) . . ?
O5 Al2 O6 123.1(3) . . ?
O7 Al2 O6 119.6(3) . . ?
O5 Al2 O8 90.4(3) . . ?
O7 Al2 O8 92.9(3) . . ?
O6 Al2 O8 90.1(3) . . ?
O5 Al2 N2 89.4(3) . . ?
O7 Al2 N2 89.3(3) . . ?
O6 Al2 N2 88.0(3) . . ?
O8 Al2 N2 177.6(3) . . ?
O1 C1 C2 118.5(4) . . ?
O1 C1 C6 121.4(4) . . ?
C2 C1 C6 120.0 . . ?
C1 C2 C3 120.0 . . ?
C1 C2 C7 120.5(5) . . ?
C3 C2 C7 119.5(5) . . ?
C4 C3 C2 120.0 . . ?
C4 C3 H3 120.0 . . ?
C2 C3 H3 120.0 . . ?
C3 C4 C5 120.0 . . ?
C3 C4 C8 119.8(5) . . ?
C5 C4 C8 120.2(5) . . ?
C6 C5 C4 120.0 . . ?
C6 C5 H5 120.0 . . ?
C4 C5 H5 120.0 . . ?
C5 C6 C1 120.0 . . ?
C5 C6 C9 118.2(5) . . ?
C1 C6 C9 121.7(5) . . ?
C2 C7 H7A 109.5 . . ?
C2 C7 H7B 109.5 . . ?
H7A C7 H7B 109.5 . . ?
C2 C7 H7C 109.5 . . ?
H7A C7 H7C 109.5 . . ?
H7B C7 H7C 109.5 . . ?
C4 C8 H8A 109.5 . . ?
C4 C8 H8B 109.5 . . ?
H8A C8 H8B 109.5 . . ?
C4 C8 H8C 109.5 . . ?
H8A C8 H8C 109.5 . . ?
H8B C8 H8C 109.5 . . ?
N1 C9 C6 113.8(6) . . ?
N1 C9 H9A 108.8 . . ?
C6 C9 H9A 108.8 . . ?
N1 C9 H9B 108.8 . . ?
C6 C9 H9B 108.8 . . ?
H9A C9 H9B 107.7 . . ?
O2 C10 C11 118.6(4) . . ?
O2 C10 C15 121.3(4) . . ?
C11 C10 C15 120.0 . . ?
C12 C11 C10 120.0 . . ?
C12 C11 C16 120.3(5) . . ?
C10 C11 C16 119.7(5) . . ?
C11 C12 C13 120.0 . . ?
C11 C12 H12 120.0 . . ?
C13 C12 H12 120.0 . . ?
C12 C13 C14 120.0 . . ?
C12 C13 C17 120.0(5) . . ?
C14 C13 C17 120.0(5) . . ?
C15 C14 C13 120.0 . . ?
C15 C14 H14 120.0 . . ?
C13 C14 H14 120.0 . . ?
C14 C15 C10 120.0 . . ?
C14 C15 C18 119.4(5) . . ?
C10 C15 C18 120.6(5) . . ?
C11 C16 H16A 109.5 . . ?
C11 C16 H16B 109.5 . . ?
H16A C16 H16B 109.5 . . ?
C11 C16 H16C 109.5 . . ?
H16A C16 H16C 109.5 . . ?
H16B C16 H16C 109.5 . . ?
C13 C17 H17A 109.5 . . ?
C13 C17 H17B 109.5 . . ?
H17A C17 H17B 109.5 . . ?
C13 C17 H17C 109.5 . . ?
H17A C17 H17C 109.5 . . ?
H17B C17 H17C 109.5 . . ?
N1 C18 C15 114.8(6) . . ?
N1 C18 H18A 108.6 . . ?
C15 C18 H18A 108.6 . . ?
N1 C18 H18B 108.6 . . ?
C15 C18 H18B 108.6 . . ?
H18A C18 H18B 107.5 . . ?
O3 C19 C20 118.3(4) . . ?
O3 C19 C24 121.6(4) . . ?
C20 C19 C24 120.0 . . ?
C19 C20 C21 120.0 . . ?
C19 C20 C25 119.9(5) . . ?
C21 C20 C25 120.1(5) . . ?
C20 C21 C22 120.0 . . ?
C20 C21 H21 120.0 . . ?
C22 C21 H21 120.0 . . ?
C23 C22 C21 120.0 . . ?
C23 C22 C26 120.1(5) . . ?
C21 C22 C26 119.9(5) . . ?
C22 C23 C24 120.0 . . ?
C22 C23 H23 120.0 . . ?
C24 C23 H23 120.0 . . ?
C23 C24 C19 120.0 . . ?
C23 C24 C27 119.9(5) . . ?
C19 C24 C27 119.9(5) . . ?
C20 C25 H25A 109.5 . . ?
C20 C25 H25B 109.5 . . ?
H25A C25 H25B 109.5 . . ?
C20 C25 H25C 109.5 . . ?
H25A C25 H25C 109.5 . . ?
H25B C25 H25C 109.5 . . ?
C22 C26 H26A 109.5 . . ?
C22 C26 H26B 109.5 . . ?
H26A C26 H26B 109.5 . . ?
C22 C26 H26C 109.5 . . ?
H26A C26 H26C 109.5 . . ?
H26B C26 H26C 109.5 . . ?
C24 C27 N1 113.7(6) . . ?
C24 C27 H27A 108.8 . . ?
N1 C27 H27A 108.8 . . ?
C24 C27 H27B 108.8 . . ?
N1 C27 H27B 108.8 . . ?
H27A C27 H27B 107.7 . . ?
C29 C28 P1 113.4(6) . . ?
C29 C28 H28A 108.9 . . ?
P1 C28 H28A 108.9 . . ?
C29 C28 H28B 108.9 . . ?
P1 C28 H28B 108.9 . . ?
H28A C28 H28B 107.7 . . ?
C28 C29 H29A 109.5 . . ?
C28 C29 H29B 109.5 . . ?
H29A C29 H29B 109.5 . . ?
C28 C29 H29C 109.5 . . ?
H29A C29 H29C 109.5 . . ?
H29B C29 H29C 109.5 . . ?
C31 C30 P1 112.8(6) . . ?
C31 C30 H30A 109.0 . . ?
P1 C30 H30A 109.0 . . ?
C31 C30 H30B 109.0 . . ?
P1 C30 H30B 109.0 . . ?
H30A C30 H30B 107.8 . . ?
C30 C31 H31A 109.5 . . ?
C30 C31 H31B 109.5 . . ?
H31A C31 H31B 109.5 . . ?
C30 C31 H31C 109.5 . . ?
H31A C31 H31C 109.5 . . ?
H31B C31 H31C 109.5 . . ?
C33 C32 P1 117.1(6) . . ?
C33 C32 H32A 108.0 . . ?
P1 C32 H32A 108.0 . . ?
C33 C32 H32B 108.0 . . ?
P1 C32 H32B 108.0 . . ?
H32A C32 H32B 107.3 . . ?
C32 C33 H33A 109.5 . . ?
C32 C33 H33B 109.5 . . ?
H33A C33 H33B 109.5 . . ?
C32 C33 H33C 109.5 . . ?
H33A C33 H33C 109.5 . . ?
H33B C33 H33C 109.5 . . ?
O5 C34 C35 118.7(4) . . ?
O5 C34 C39 121.3(4) . . ?
C35 C34 C39 120.0 . . ?
C34 C35 C36 120.0 . . ?
C34 C35 C40 119.3(5) . . ?
C36 C35 C40 120.7(5) . . ?
C35 C36 C37 120.0 . . ?
C35 C36 H36 120.0 . . ?
C37 C36 H36 120.0 . . ?
C38 C37 C36 120.0 . . ?
C38 C37 C41 119.3(5) . . ?
C36 C37 C41 120.7(5) . . ?
C37 C38 C39 120.0 . . ?
C37 C38 H38 120.0 . . ?
C39 C38 H38 120.0 . . ?
C38 C39 C34 120.0 . . ?
C38 C39 C42 120.4(5) . . ?
C34 C39 C42 119.5(5) . . ?
C35 C40 H40A 109.5 . . ?
C35 C40 H40B 109.5 . . ?
H40A C40 H40B 109.5 . . ?
C35 C40 H40C 109.5 . . ?
H40A C40 H40C 109.5 . . ?
H40B C40 H40C 109.5 . . ?
C37 C41 H41A 109.5 . . ?
C37 C41 H41B 109.5 . . ?
H41A C41 H41B 109.5 . . ?
C37 C41 H41C 109.5 . . ?
H41A C41 H41C 109.5 . . ?
H41B C41 H41C 109.5 . . ?
N2 C42 C39 113.7(6) . . ?
N2 C42 H42A 108.8 . . ?
C39 C42 H42A 108.8 . . ?
N2 C42 H42B 108.8 . . ?
C39 C42 H42B 108.8 . . ?
H42A C42 H42B 107.7 . . ?
O6 C43 C44 119.6(4) . . ?
O6 C43 C48 120.4(4) . . ?
C44 C43 C48 120.0 . . ?
C43 C44 C45 120.0 . . ?
C43 C44 C49 119.1(5) . . ?
C45 C44 C49 120.9(5) . . ?
C46 C45 C44 120.0 . . ?
C46 C45 H45 120.0 . . ?
C44 C45 H45 120.0 . . ?
C47 C46 C45 120.0 . . ?
C47 C46 C50 120.5(5) . . ?
C45 C46 C50 119.4(5) . . ?
C46 C47 C48 120.0 . . ?
C46 C47 H47 120.0 . . ?
C48 C47 H47 120.0 . . ?
C47 C48 C43 120.0 . . ?
C47 C48 C51 119.7(5) . . ?
C43 C48 C51 120.3(5) . . ?
C44 C49 H49A 109.5 . . ?
C44 C49 H49B 109.5 . . ?
H49A C49 H49B 109.5 . . ?
C44 C49 H49C 109.5 . . ?
H49A C49 H49C 109.5 . . ?
H49B C49 H49C 109.5 . . ?
C46 C50 H50A 109.5 . . ?
C46 C50 H50B 109.5 . . ?
H50A C50 H50B 109.5 . . ?
C46 C50 H50C 109.5 . . ?
H50A C50 H50C 109.5 . . ?
H50B C50 H50C 109.5 . . ?
N2 C51 C48 112.8(6) . . ?
N2 C51 H51A 109.0 . . ?
C48 C51 H51A 109.0 . . ?
N2 C51 H51B 109.0 . . ?
C48 C51 H51B 109.0 . . ?
H51A C51 H51B 107.8 . . ?
O7 C52 C53 118.9(5) . . ?
O7 C52 C57 121.0(5) . . ?
C53 C52 C57 120.0 . . ?
C52 C53 C54 120.0 . . ?
C52 C53 C58 120.1(5) . . ?
C54 C53 C58 119.7(5) . . ?
C55 C54 C53 120.0 . . ?
C55 C54 H54 120.0 . . ?
C53 C54 H54 120.0 . . ?
C56 C55 C54 120.0 . . ?
C56 C55 C59 120.7(5) . . ?
C54 C55 C59 119.3(5) . . ?
C55 C56 C57 120.0 . . ?
C55 C56 H56 120.0 . . ?
C57 C56 H56 120.0 . . ?
C56 C57 C52 120.0 . . ?
C56 C57 C60 118.7(5) . . ?
C52 C57 C60 121.2(5) . . ?
C53 C58 H58A 109.5 . . ?
C53 C58 H58B 109.5 . . ?
H58A C58 H58B 109.5 . . ?
C53 C58 H58C 109.5 . . ?
H58A C58 H58C 109.5 . . ?
H58B C58 H58C 109.5 . . ?
C55 C59 H59A 109.5 . . ?
C55 C59 H59B 109.5 . . ?
H59A C59 H59B 109.5 . . ?
C55 C59 H59C 109.5 . . ?
H59A C59 H59C 109.5 . . ?
H59B C59 H59C 109.5 . . ?
N2 C60 C57 113.6(6) . . ?
N2 C60 H60A 108.8 . . ?
C57 C60 H60A 108.8 . . ?
N2 C60 H60B 108.8 . . ?
C57 C60 H60B 108.8 . . ?
H60A C60 H60B 107.7 . . ?
C62 C61 P2 113.9(8) . . ?
C62 C61 H61A 108.8 . . ?
P2 C61 H61A 108.8 . . ?
C62 C61 H61B 108.8 . . ?
P2 C61 H61B 108.8 . . ?
H61A C61 H61B 107.7 . . ?
C61 C62 H62A 109.5 . . ?
C61 C62 H62B 109.5 . . ?
H62A C62 H62B 109.5 . . ?
C61 C62 H62C 109.5 . . ?
H62A C62 H62C 109.5 . . ?
H62B C62 H62C 109.5 . . ?
C64 C63 P2 116.5(7) . . ?
C64 C63 H63A 108.2 . . ?
P2 C63 H63A 108.2 . . ?
C64 C63 H63B 108.2 . . ?
P2 C63 H63B 108.2 . . ?
H63A C63 H63B 107.3 . . ?
C63 C64 H64A 109.5 . . ?
C63 C64 H64B 109.5 . . ?
H64A C64 H64B 109.5 . . ?
C63 C64 H64C 109.5 . . ?
H64A C64 H64C 109.5 . . ?
H64B C64 H64C 109.5 . . ?
C66 C65 P2 112.6(8) . . ?
C66 C65 H65A 109.1 . . ?
P2 C65 H65A 109.1 . . ?
C66 C65 H65B 109.1 . . ?
P2 C65 H65B 109.1 . . ?
H65A C65 H65B 107.8 . . ?
C65 C66 H66A 109.5 . . ?
C65 C66 H66B 109.5 . . ?
H66A C66 H66B 109.5 . . ?
C65 C66 H66C 109.5 . . ?
H66A C66 H66C 109.5 . . ?
H66B C66 H66C 109.5 . . ?
C68 C67 H67A 109.5 . . ?
C68 C67 H67B 109.5 . . ?
H67A C67 H67B 109.5 . . ?
C68 C67 H67C 109.5 . . ?
H67A C67 H67C 109.5 . . ?
H67B C67 H67C 109.5 . . ?
C69 C68 C73 120.0 . . ?
C69 C68 C67 119.9(6) . . ?
C73 C68 C67 120.0(6) . . ?
C68 C69 C70 120.0 . . ?
C68 C69 H69 120.0 . . ?
C70 C69 H69 120.0 . . ?
C71 C70 C69 120.0 . . ?
C71 C70 H70 120.0 . . ?
C69 C70 H70 120.0 . . ?
C72 C71 C70 120.0 . . ?
C72 C71 H71 120.0 . . ?
C70 C71 H71 120.0 . . ?
C73 C72 C71 120.0 . . ?
C73 C72 H72 120.0 . . ?
C71 C72 H72 120.0 . . ?
C72 C73 C68 120.0 . . ?
C72 C73 H73 120.0 . . ?
C68 C73 H73 120.0 . . ?
C75 C74 H74A 109.5 . . ?
C75 C74 H74B 109.5 . . ?
H74A C74 H74B 109.5 . . ?
C75 C74 H74C 109.5 . . ?
H74A C74 H74C 109.5 . . ?
H74B C74 H74C 109.5 . . ?
C76 C75 C80 120.0 . . ?
C76 C75 C74 120.0(9) . . ?
C80 C75 C74 119.9(9) . . ?
C77 C76 C75 120.0 . . ?
C77 C76 H76 120.0 . . ?
C75 C76 H76 120.0 . . ?
C76 C77 C78 120.0 . . ?
C76 C77 H77 120.0 . . ?
C78 C77 H77 120.0 . . ?
C79 C78 C77 120.0 . . ?
C79 C78 H78 120.0 . . ?
C77 C78 H78 120.0 . . ?
C78 C79 C80 120.0 . . ?
C78 C79 H79 120.0 . . ?
C80 C79 H79 120.0 . . ?
C79 C80 C75 120.0 . . ?
C79 C80 H80 120.0 . . ?
C75 C80 H80 120.0 . . ?
C18 N1 C9 109.1(6) . . ?
C18 N1 C27 107.5(6) . . ?
C9 N1 C27 109.9(6) . . ?
C18 N1 Al1 109.9(5) . . ?
C9 N1 Al1 109.6(5) . . ?
C27 N1 Al1 110.7(5) . . ?
C51 N2 C60 108.8(6) . . ?
C51 N2 C42 109.1(6) . . ?
C60 N2 C42 109.7(6) . . ?
C51 N2 Al2 109.5(5) . . ?
C60 N2 Al2 109.8(5) . . ?
C42 N2 Al2 109.9(5) . . ?
C1 O1 Al1 135.7(5) . . ?
C10 O2 Al1 137.2(4) . . ?
C19 O3 Al1 136.6(4) . . ?
P1 O4 Al1 146.2(4) . . ?
C34 O5 Al2 136.9(5) . . ?
C43 O6 Al2 138.0(5) . . ?
C52 O7 Al2 135.7(5) . . ?
P2 O8 Al2 147.1(4) . . ?
O4 P1 C28 111.0(4) . . ?
O4 P1 C32 112.1(4) . . ?
C28 P1 C32 108.1(4) . . ?
O4 P1 C30 109.8(4) . . ?
C28 P1 C30 108.5(4) . . ?
C32 P1 C30 107.2(4) . . ?
O8 P2 C65 110.7(5) . . ?
O8 P2 C63 110.6(4) . . ?
C65 P2 C63 108.1(5) . . ?
O8 P2 C61 111.6(4) . . ?
C65 P2 C61 108.6(5) . . ?
C63 P2 C61 107.1(5) . . ?

loop_
_geom_bond_atom_site_label_1
_geom_bond_atom_site_label_2
_geom_bond_distance
_geom_bond_site_symmetry_2
_geom_bond_publ_flag
Al1 O3 1.762(6) . ?
Al1 O1 1.768(6) . ?
Al1 O2 1.777(6) . ?
Al1 O4 1.850(6) . ?
Al1 N1 2.145(7) . ?
Al2 O5 1.760(6) . ?
Al2 O7 1.772(6) . ?
Al2 O6 1.773(6) . ?
Al2 O8 1.853(6) . ?
Al2 N2 2.136(7) . ?
C1 O1 1.355(7) . ?
C1 C2 1.3900 . ?
C1 C6 1.3900 . ?
C2 C3 1.3900 . ?
C2 C7 1.492(10) . ?
C3 C4 1.3900 . ?
C3 H3 0.9500 . ?
C4 C5 1.3900 . ?
C4 C8 1.553(9) . ?
C5 C6 1.3900 . ?
C5 H5 0.9500 . ?
C6 C9 1.501(9) . ?
C7 H7A 0.9800 . ?
C7 H7B 0.9800 . ?
C7 H7C 0.9800 . ?
C8 H8A 0.9800 . ?
C8 H8B 0.9800 . ?
C8 H8C 0.9800 . ?
C9 N1 1.485(10) . ?
C9 H9A 0.9900 . ?
C9 H9B 0.9900 . ?
C10 O2 1.351(6) . ?
C10 C11 1.3900 . ?
C10 C15 1.3900 . ?
C11 C12 1.3900 . ?
C11 C16 1.522(9) . ?
C12 C13 1.3900 . ?
C12 H12 0.9500 . ?
C13 C14 1.3900 . ?
C13 C17 1.539(10) . ?
C14 C15 1.3900 . ?
C14 H14 0.9500 . ?
C15 C18 1.517(9) . ?
C16 H16A 0.9800 . ?
C16 H16B 0.9800 . ?
C16 H16C 0.9800 . ?
C17 H17A 0.9800 . ?
C17 H17B 0.9800 . ?
C17 H17C 0.9800 . ?
C18 N1 1.481(10) . ?
C18 H18A 0.9900 . ?
C18 H18B 0.9900 . ?
C19 O3 1.368(6) . ?
C19 C20 1.3900 . ?
C19 C24 1.3900 . ?
C20 C21 1.3900 . ?
C20 C25 1.508(9) . ?
C21 C22 1.3900 . ?
C21 H21 0.9500 . ?
C22 C23 1.3900 . ?
C22 C26 1.517(9) . ?
C23 C24 1.3900 . ?
C23 H23 0.9500 . ?
C24 C27 1.492(9) . ?
C25 H25A 0.9800 . ?
C25 H25B 0.9800 . ?
C25 H25C 0.9800 . ?
C26 H26A 0.9800 . ?
C26 H26B 0.9800 . ?
C26 H26C 0.9800 . ?
C27 N1 1.492(10) . ?
C27 H27A 0.9900 . ?
C27 H27B 0.9900 . ?
C28 C29 1.533(12) . ?
C28 P1 1.780(9) . ?
C28 H28A 0.9900 . ?
C28 H28B 0.9900 . ?
C29 H29A 0.9800 . ?
C29 H29B 0.9800 . ?
C29 H29C 0.9800 . ?
C30 C31 1.511(12) . ?
C30 P1 1.790(9) . ?
C30 H30A 0.9900 . ?
C30 H30B 0.9900 . ?
C31 H31A 0.9800 . ?
C31 H31B 0.9800 . ?
C31 H31C 0.9800 . ?
C32 C33 1.493(11) . ?
C32 P1 1.782(9) . ?
C32 H32A 0.9900 . ?
C32 H32B 0.9900 . ?
C33 H33A 0.9800 . ?
C33 H33B 0.9800 . ?
C33 H33C 0.9800 . ?
C34 O5 1.357(6) . ?
C34 C35 1.3900 . ?
C34 C39 1.3900 . ?
C35 C36 1.3900 . ?
C35 C40 1.515(9) . ?
C36 C37 1.3900 . ?
C36 H36 0.9500 . ?
C37 C38 1.3900 . ?
C37 C41 1.514(9) . ?
C38 C39 1.3900 . ?
C38 H38 0.9500 . ?
C39 C42 1.507(9) . ?
C40 H40A 0.9800 . ?
C40 H40B 0.9800 . ?
C40 H40C 0.9800 . ?
C41 H41A 0.9800 . ?
C41 H41B 0.9800 . ?
C41 H41C 0.9800 . ?
C42 N2 1.491(10) . ?
C42 H42A 0.9900 . ?
C42 H42B 0.9900 . ?
C43 O6 1.338(6) . ?
C43 C44 1.3900 . ?
C43 C48 1.3900 . ?
C44 C45 1.3900 . ?
C44 C49 1.501(9) . ?
C45 C46 1.3900 . ?
C45 H45 0.9500 . ?
C46 C47 1.3900 . ?
C46 C50 1.544(10) . ?
C47 C48 1.3900 . ?
C47 H47 0.9500 . ?
C48 C51 1.505(9) . ?
C49 H49A 0.9800 . ?
C49 H49B 0.9800 . ?
C49 H49C 0.9800 . ?
C50 H50A 0.9800 . ?
C50 H50B 0.9800 . ?
C50 H50C 0.9800 . ?
C51 N2 1.483(10) . ?
C51 H51A 0.9900 . ?
C51 H51B 0.9900 . ?
C52 O7 1.370(7) . ?
C52 C53 1.3900 . ?
C52 C57 1.3900 . ?
C53 C54 1.3900 . ?
C53 C58 1.501(10) . ?
C54 C55 1.3900 . ?
C54 H54 0.9500 . ?
C55 C56 1.3900 . ?
C55 C59 1.551(9) . ?
C56 C57 1.3900 . ?
C56 H56 0.9500 . ?
C57 C60 1.499(9) . ?
C58 H58A 0.9800 . ?
C58 H58B 0.9800 . ?
C58 H58C 0.9800 . ?
C59 H59A 0.9800 . ?
C59 H59B 0.9800 . ?
C59 H59C 0.9800 . ?
C60 N2 1.487(10) . ?
C60 H60A 0.9900 . ?
C60 H60B 0.9900 . ?
C61 C62 1.496(13) . ?
C61 P2 1.798(10) . ?
C61 H61A 0.9900 . ?
C61 H61B 0.9900 . ?
C62 H62A 0.9800 . ?
C62 H62B 0.9800 . ?
C62 H62C 0.9800 . ?
C63 C64 1.522(12) . ?
C63 P2 1.774(9) . ?
C63 H63A 0.9900 . ?
C63 H63B 0.9900 . ?
C64 H64A 0.9800 . ?
C64 H64B 0.9800 . ?
C64 H64C 0.9800 . ?
C65 C66 1.495(14) . ?
C65 P2 1.764(11) . ?
C65 H65A 0.9900 . ?
C65 H65B 0.9900 . ?
C66 H66A 0.9800 . ?
C66 H66B 0.9800 . ?
C66 H66C 0.9800 . ?
C67 C68 1.493(10) . ?
C67 H67A 0.9800 . ?
C67 H67B 0.9800 . ?
C67 H67C 0.9800 . ?
C68 C69 1.3900 . ?
C68 C73 1.3900 . ?
C69 C70 1.3900 . ?
C69 H69 0.9500 . ?
C70 C71 1.3900 . ?
C70 H70 0.9500 . ?
C71 C72 1.3900 . ?
C71 H71 0.9500 . ?
C72 C73 1.3900 . ?
C72 H72 0.9500 . ?
C73 H73 0.9500 . ?
C74 C75 1.394(12) . ?
C74 H74A 0.9800 . ?
C74 H74B 0.9800 . ?
C74 H74C 0.9800 . ?
C75 C76 1.3900 . ?
C75 C80 1.3900 . ?
C76 C77 1.3900 . ?
C76 H76 0.9500 . ?
C77 C78 1.3900 . ?
C77 H77 0.9500 . ?
C78 C79 1.3900 . ?
C78 H78 0.9500 . ?
C79 C80 1.3900 . ?
C79 H79 0.9500 . ?
C80 H80 0.9500 . ?
O4 P1 1.499(6) . ?
O8 P2 1.508(6) . ?
